data_2203725
loop_
_publ_author_name
'Shen-Lin Huang'
'Yu-Lin Zhu'
'Yuan-Jiang Pan'

_publ_section_title
;
 (<i>E</i>)-2-(2-Fluorobenzylidene)cyclooctanone
;
_journal_issue 6
_journal_name_full 'Acta Crystallographica Section E'
_journal_page_first o1000
_journal_page_last o1002
_journal_paper_doi 10.1107/S1600536804011079
_journal_volume 60
_journal_year 2004
_chemical_formula_iupac 'C15 H17 F O'
_chemical_formula_moiety 'C15 H17 F O'
_chemical_formula_sum 'C15 H17 F O'
_chemical_formula_weight 232.29
_chemical_melting_point '465--466 K'
_chemical_name_systematic ?
_space_group_IT_number 33
_symmetry_cell_setting orthorhombic
_symmetry_space_group_name_Hall 'P 2c -2n'
_symmetry_space_group_name_H-M 'P n a 21'
_atom_sites_solution_hydrogens geom
_atom_sites_solution_primary direct
_atom_sites_solution_secondary difmap
_audit_creation_method SHELXL-97
_cell_angle_alpha 90.00
_cell_angle_beta 90.00
_cell_angle_gamma 90.00
_cell_formula_units_Z 4
_cell_length_a 12.2910(10)
_cell_length_b 8.2940(10)
_cell_length_c 12.2730(10)
_cell_measurement_reflns_used 39
_cell_measurement_temperature 287(2)
_cell_measurement_theta_max 14.62
_cell_measurement_theta_min 2.96
_cell_volume 1251.1(2)
_computing_cell_refinement XSCANS
_computing_data_collection 'XSCANS (Siemens, 1994)'
_computing_data_reduction 'SHELXTL (Siemens, 1991)'
_computing_molecular_graphics SHELXTL
_computing_publication_material SHELXTL
_computing_structure_refinement 'SHELXL97 (Sheldrick, 1997)'
_computing_structure_solution 'SHELXS97 (Sheldrick, 1997)'
_diffrn_ambient_temperature 287(2)
_diffrn_measured_fraction_theta_full 1.000
_diffrn_measured_fraction_theta_max 1.000
_diffrn_measurement_device_type 'Siemens P4'
_diffrn_measurement_method \w
_diffrn_radiation_monochromator graphite
_diffrn_radiation_source 'normal-focus sealed tube'
_diffrn_radiation_type MoK\a
_diffrn_radiation_wavelength 0.71073
_diffrn_reflns_av_R_equivalents 0.0094
_diffrn_reflns_av_sigmaI/netI 0.0251
_diffrn_reflns_limit_h_max 16
_diffrn_reflns_limit_h_min -1
_diffrn_reflns_limit_k_max 10
_diffrn_reflns_limit_k_min 0
_diffrn_reflns_limit_l_max 16
_diffrn_reflns_limit_l_min 0
_diffrn_reflns_number 1904
_diffrn_reflns_theta_full 27.85
_diffrn_reflns_theta_max 27.85
_diffrn_reflns_theta_min 2.96
_diffrn_standards_decay_% 2.65
_diffrn_standards_interval_count 97
_diffrn_standards_number 3
_exptl_absorpt_coefficient_mu 0.085
_exptl_absorpt_correction_type none
_exptl_crystal_colour colorless
_exptl_crystal_density_diffrn 1.233
_exptl_crystal_density_method 'not measured'
_exptl_crystal_description block
_exptl_crystal_F_000 496
_exptl_crystal_size_max 0.50
_exptl_crystal_size_mid 0.50
_exptl_crystal_size_min 0.46
_refine_diff_density_max 0.109
_refine_diff_density_min -0.096
_refine_ls_extinction_coef 0.033(3)
_refine_ls_extinction_expression Fc^*^=kFc[1+0.001xFc^2^\l^3^/sin(2\q)]^-1/4^
_refine_ls_extinction_method SHELXL97
_refine_ls_goodness_of_fit_ref 0.936
_refine_ls_hydrogen_treatment constr
_refine_ls_matrix_type full
_refine_ls_number_parameters 154
_refine_ls_number_reflns 1560
_refine_ls_number_restraints 0
_refine_ls_restrained_S_all 0.936
_refine_ls_R_factor_all 0.0420
_refine_ls_R_factor_gt 0.0315
_refine_ls_shift/su_max 0.000
_refine_ls_shift/su_mean 0.000
_refine_ls_structure_factor_coef Fsqd
_refine_ls_weighting_details 'calc w = 1/[\s^2^(Fo^2^)+(0.0429P)^2^] where P = (Fo^2^+2Fc^2^)/3'
_refine_ls_weighting_scheme calc
_refine_ls_wR_factor_gt 0.0706
_refine_ls_wR_factor_ref 0.0731
_reflns_number_gt 1207
_reflns_number_total 1560
_reflns_threshold_expression I>2\s(I)
_cod_data_source_file ci6365.cif
_cod_data_source_block I
_cod_depositor_comments
;
The following automatic conversions were performed:
'_symmetry_cell_setting' value 'Orthorhombic' changed to 'orthorhombic'
according to '/home/saulius/struct/CIF-dictionaries/cif_core.dic'
dictionary named 'cif_core.dic' version 2.4.1 from 2010-06-29.

Automatic conversion script
Id: cif_fix_enum 1527 2010-12-29 10:47:43Z saulius 

The following automatic conversions were performed:

'_chemical_melting_point' value '465--466 K' was changed to
'465.5(5)' - the average value was taken and precision was
estimated.

'_symmetry_cell_setting' value 'Orthorhombic' changed to
'orthorhombic' according to
/home/saulius/struct/CIF-dictionaries/cif_core.dic dictionary named
'cif_core.dic' version 2.4.1 from 2010-06-29.

Automatic conversion script
Id: cif_fix_values 1715 2011-07-08 13:25:40Z adriana 
;
_cod_original_cell_volume 1251.2(2)
_cod_database_code 2203725
_cod_database_fobs_code 2203725

loop_
_symmetry_equiv_pos_as_xyz
'x, y, z'
'-x, -y, z+1/2'
'x+1/2, -y+1/2, z'
'-x+1/2, y+1/2, z+1/2'

loop_
_atom_site_label
_atom_site_fract_x
_atom_site_fract_y
_atom_site_fract_z
_atom_site_U_iso_or_equiv
_atom_site_adp_type
_atom_site_calc_flag
_atom_site_refinement_flags
_atom_site_occupancy
_atom_site_type_symbol
F1 0.74470(11) 0.76983(16) 0.40459(10) 0.0722(4) Uani d . 1 F
O1 0.46008(14) 0.37243(18) 0.41115(12) 0.0684(5) Uani d . 1 O
C1 0.52979(17) 0.3016(2) 0.35914(16) 0.0461(4) Uani d . 1 C
C2 0.5466(2) 0.1227(2) 0.37770(17) 0.0573(6) Uani d . 1 C
H2A 0.5406 0.1003 0.4550 0.069 Uiso calc R 1 H
H2B 0.6196 0.0938 0.3549 0.069 Uiso calc R 1 H
C3 0.4650(2) 0.0181(3) 0.31624(19) 0.0621(6) Uani d . 1 C
H3A 0.4708 -0.0913 0.3437 0.075 Uiso calc R 1 H
H3B 0.3924 0.0562 0.3334 0.075 Uiso calc R 1 H
C4 0.47646(18) 0.0126(2) 0.19302(18) 0.0546(5) Uani d . 1 C
H4A 0.4245 -0.0646 0.1646 0.066 Uiso calc R 1 H
H4B 0.5487 -0.0268 0.1755 0.066 Uiso calc R 1 H
C5 0.45920(16) 0.1737(2) 0.13445(16) 0.0485(5) Uani d . 1 C
H5A 0.4126 0.1550 0.0720 0.058 Uiso calc R 1 H
H5B 0.4206 0.2456 0.1834 0.058 Uiso calc R 1 H
C6 0.56082(18) 0.2586(2) 0.09556(16) 0.0498(5) Uani d . 1 C
H6A 0.5395 0.3585 0.0605 0.060 Uiso calc R 1 H
H6B 0.5955 0.1917 0.0408 0.060 Uiso calc R 1 H
C7 0.64514(13) 0.2979(2) 0.18409(17) 0.0451(4) Uani d . 1 C
H7A 0.6763 0.1979 0.2107 0.054 Uiso calc R 1 H
H7B 0.7034 0.3606 0.1519 0.054 Uiso calc R 1 H
C8 0.59863(13) 0.3901(2) 0.27899(14) 0.0382(4) Uani d . 1 C
C9 0.61667(15) 0.5459(2) 0.30104(15) 0.0428(4) Uani d . 1 C
H9 0.5837 0.5854 0.3638 0.051 Uiso calc R 1 H
C10 0.68198(15) 0.6627(2) 0.23886(15) 0.0407(4) Uani d . 1 C
C11 0.68246(16) 0.6746(2) 0.12592(16) 0.0475(5) Uani d . 1 C
H11 0.6400 0.6041 0.0852 0.057 Uiso calc R 1 H
C12 0.74456(19) 0.7889(3) 0.0728(2) 0.0563(6) Uani d . 1 C
H12 0.7431 0.7949 -0.0028 0.068 Uiso calc R 1 H
C13 0.8086(2) 0.8937(3) 0.1311(2) 0.0644(6) Uani d . 1 C
H13 0.8513 0.9690 0.0948 0.077 Uiso calc R 1 H
C14 0.80958(18) 0.8877(3) 0.2435(2) 0.0595(6) Uani d . 1 C
H14 0.8523 0.9585 0.2838 0.071 Uiso calc R 1 H
C15 0.74594(17) 0.7745(2) 0.29407(17) 0.0492(5) Uani d . 1 C

loop_
_atom_site_aniso_label
_atom_site_aniso_U_11
_atom_site_aniso_U_22
_atom_site_aniso_U_33
_atom_site_aniso_U_12
_atom_site_aniso_U_13
_atom_site_aniso_U_23
F1 0.0863(9) 0.0736(9) 0.0568(8) -0.0067(7) -0.0207(7) -0.0137(7)
O1 0.0921(11) 0.0618(9) 0.0514(9) 0.0018(8) 0.0305(9) 0.0017(8)
C1 0.0590(11) 0.0454(10) 0.0341(9) -0.0037(10) -0.0048(10) 0.0026(8)
C2 0.0797(14) 0.0466(11) 0.0456(12) -0.0055(11) -0.0047(11) 0.0126(9)
C3 0.0805(16) 0.0475(11) 0.0583(14) -0.0167(11) 0.0069(13) 0.0081(10)
C4 0.0589(12) 0.0474(11) 0.0576(13) -0.0115(9) 0.0052(11) -0.0044(10)
C5 0.0484(10) 0.0531(11) 0.0441(9) -0.0033(10) -0.0037(9) -0.0068(9)
C6 0.0616(12) 0.0496(10) 0.0383(9) -0.0050(9) 0.0111(9) -0.0057(9)
C7 0.0390(8) 0.0396(9) 0.0568(11) 0.0008(8) 0.0117(10) 0.0020(10)
C8 0.0365(9) 0.0391(9) 0.0389(9) 0.0032(7) -0.0060(8) 0.0015(8)
C9 0.0486(10) 0.0433(9) 0.0364(9) 0.0030(9) -0.0056(8) -0.0005(8)
C10 0.0405(11) 0.0335(10) 0.0482(11) 0.0041(8) -0.0065(9) -0.0017(8)
C11 0.0477(11) 0.0432(11) 0.0516(12) -0.0031(10) -0.0063(10) 0.0019(9)
C12 0.0577(14) 0.0516(13) 0.0595(13) -0.0006(11) 0.0043(11) 0.0084(10)
C13 0.0563(13) 0.0446(12) 0.0923(19) -0.0061(11) 0.0123(13) 0.0042(13)
C14 0.0488(12) 0.0428(12) 0.0870(19) -0.0074(10) -0.0085(12) -0.0107(13)
C15 0.0484(11) 0.0417(11) 0.0575(13) 0.0043(9) -0.0120(10) -0.0069(10)

loop_
_atom_type_symbol
_atom_type_description
_atom_type_scat_dispersion_real
_atom_type_scat_dispersion_imag
_atom_type_scat_source
C C 0.0033 0.0000 'International Tables Vol C Tables 4.2.6.8 and 6.1.1.4'
H H 0.0000 0.0000 'International Tables Vol C Tables 4.2.6.8 and 6.1.1.4'
O O 0.0106 0.0000 'International Tables Vol C Tables 4.2.6.8 and 6.1.1.4'
F F 0.0171 0.0000 'International Tables Vol C Tables 4.2.6.8 and 6.1.1.4'

loop_
_geom_angle_atom_site_label_1
_geom_angle_atom_site_label_2
_geom_angle_atom_site_label_3
_geom_angle
_geom_angle_publ_flag
O1 C1 C8 120.46(17) y
O1 C1 C2 119.27(19) y
C8 C1 C2 120.27(18) ?
C1 C2 C3 113.17(18) ?
C1 C2 H2A 108.9 ?
C3 C2 H2A 108.9 ?
C1 C2 H2B 108.9 ?
C3 C2 H2B 108.9 ?
H2A C2 H2B 107.8 ?
C4 C3 C2 116.59(19) ?
C4 C3 H3A 108.1 ?
C2 C3 H3A 108.1 ?
C4 C3 H3B 108.1 ?
C2 C3 H3B 108.1 ?
H3A C3 H3B 107.3 ?
C3 C4 C5 115.37(17) ?
C3 C4 H4A 108.4 ?
C5 C4 H4A 108.4 ?
C3 C4 H4B 108.4 ?
C5 C4 H4B 108.4 ?
H4A C4 H4B 107.5 ?
C6 C5 C4 116.11(18) ?
C6 C5 H5A 108.3 ?
C4 C5 H5A 108.3 ?
C6 C5 H5B 108.3 ?
C4 C5 H5B 108.3 ?
H5A C5 H5B 107.4 ?
C5 C6 C7 115.65(16) ?
C5 C6 H6A 108.4 ?
C7 C6 H6A 108.4 ?
C5 C6 H6B 108.4 ?
C7 C6 H6B 108.4 ?
H6A C6 H6B 107.4 ?
C8 C7 C6 113.48(14) ?
C8 C7 H7A 108.9 ?
C6 C7 H7A 108.9 ?
C8 C7 H7B 108.9 ?
C6 C7 H7B 108.9 ?
H7A C7 H7B 107.7 ?
C9 C8 C1 115.84(17) ?
C9 C8 C7 125.70(17) ?
C1 C8 C7 118.41(15) ?
C8 C9 C10 128.40(17) ?
C8 C9 H9 115.8 ?
C10 C9 H9 115.8 ?
C11 C10 C15 115.85(19) ?
C11 C10 C9 124.50(18) ?
C15 C10 C9 119.62(17) ?
C12 C11 C10 121.5(2) ?
C12 C11 H11 119.3 ?
C10 C11 H11 119.3 ?
C13 C12 C11 120.4(2) ?
C13 C12 H12 119.8 ?
C11 C12 H12 119.8 ?
C12 C13 C14 120.2(2) ?
C12 C13 H13 119.9 ?
C14 C13 H13 119.9 ?
C15 C14 C13 118.2(2) ?
C15 C14 H14 120.9 ?
C13 C14 H14 120.9 ?
F1 C15 C14 118.6(2) ?
F1 C15 C10 117.48(19) ?
C14 C15 C10 123.9(2) ?

loop_
_geom_bond_atom_site_label_1
_geom_bond_atom_site_label_2
_geom_bond_distance
_geom_bond_publ_flag
F1 C15 1.357(2) y
O1 C1 1.219(2) y
C1 C8 1.491(3) y
C1 C2 1.515(3) ?
C2 C3 1.526(3) ?
C2 H2A 0.97 ?
C2 H2B 0.97 ?
C3 C4 1.520(3) ?
C3 H3A 0.97 ?
C3 H3B 0.97 ?
C4 C5 1.532(3) ?
C4 H4A 0.97 ?
C4 H4B 0.97 ?
C5 C6 1.511(3) ?
C5 H5A 0.97 ?
C5 H5B 0.97 ?
C6 C7 1.537(3) ?
C6 H6A 0.97 ?
C6 H6B 0.97 ?
C7 C8 1.506(3) ?
C7 H7A 0.97 ?
C7 H7B 0.97 ?
C8 C9 1.339(2) y
C9 C10 1.472(3) y
C9 H9 0.93 ?
C10 C11 1.390(2) ?
C10 C15 1.391(3) ?
C11 C12 1.380(3) ?
C11 H11 0.93 ?
C12 C13 1.374(3) ?
C12 H12 0.93 ?
C13 C14 1.380(3) ?
C13 H13 0.93 ?
C14 C15 1.370(3) ?
C14 H14 0.93 ?

loop_
_geom_hbond_atom_site_label_D
_geom_hbond_atom_site_label_H
_geom_hbond_atom_site_label_A
_geom_hbond_site_symmetry_A
_geom_hbond_distance_DH
_geom_hbond_distance_HA
_geom_hbond_distance_DA
_geom_hbond_angle_DHA
_geom_hbond_publ_flag
C11 H11 O1 2_664 0.93 2.47 3.189(3) 134 y
C14 H14 O1 3_565 0.93 2.48 3.408(3) 173 y
C4 H4A CgP 3_465 0.97 2.85 3.738(3) 153 y
C4 H4B CgP 1_545 0.97 2.90 3.829(2) 160 y

loop_
_geom_torsion_atom_site_label_1
_geom_torsion_atom_site_label_2
_geom_torsion_atom_site_label_3
_geom_torsion_atom_site_label_4
_geom_torsion
_geom_torsion_publ_flag
O1 C1 C2 C3 81.3(2) ?
C8 C1 C2 C3 -99.3(2) y
C1 C2 C3 C4 69.8(3) y
C2 C3 C4 C5 -63.1(3) y
C3 C4 C5 C6 103.5(2) y
C4 C5 C6 C7 -57.8(2) y
C5 C6 C7 C8 -53.3(2) y
O1 C1 C8 C9 29.4(3) ?
C2 C1 C8 C9 -149.91(18) ?
O1 C1 C8 C7 -152.93(19) ?
C2 C1 C8 C7 27.7(2) y
C6 C7 C8 C9 -107.7(2) ?
C6 C7 C8 C1 74.9(2) y
C1 C8 C9 C10 179.00(17) ?
C7 C8 C9 C10 1.6(3) ?
C8 C9 C10 C11 41.5(3) ?
C8 C9 C10 C15 -140.8(2) ?
C15 C10 C11 C12 1.2(3) ?
C9 C10 C11 C12 179.01(17) ?
C10 C11 C12 C13 0.5(3) ?
C11 C12 C13 C14 -1.3(4) ?
C12 C13 C14 C15 0.4(4) ?
C13 C14 C15 F1 -178.7(2) ?
C13 C14 C15 C10 1.4(4) ?
C11 C10 C15 F1 177.92(18) ?
C9 C10 C15 F1 0.0(3) ?
C11 C10 C15 C14 -2.2(3) ?
C9 C10 C15 C14 179.88(19) ?

loop_
_cod_related_entry_id
_cod_related_entry_database
_cod_related_entry_code
1 ChemSpider 30654749
